data_4033683
loop_
_publ_author_name
'O'Brien, Jessica M'
'Sitte, Elisabeth'
'Flanagan, Keith J.'
'K\"uhner, Hannes'
'Hallen, Lukas J.'
'Gibbons, D\'aire'
'Senge, Mathias O.'

_publ_section_title
;
 Functionalization of Deutero- and Protoporphyrin IX Dimethyl Esters via
 Palladium-Catalyzed Coupling Reactions.
;
_journal_issue 10
_journal_name_full 'The Journal of organic chemistry'
_journal_page_first 6158
_journal_page_last 6173
_journal_paper_doi 10.1021/acs.joc.9b00350
_journal_volume 84
_journal_year 2019
_chemical_formula_moiety 'C38 H42 N4 O4'
_chemical_formula_sum 'C38 H42 N4 O4'
_chemical_formula_weight 618.75
_chemical_name_systematic '3,8-Diallyl-deuteroporphyrin IX dimethyl ester'
_space_group_crystal_system triclinic
_space_group_IT_number 2
_space_group_name_Hall '-P 1'
_space_group_name_H-M_alt 'P -1'
_atom_sites_solution_hydrogens geom
_atom_sites_solution_primary dual
_audit_creation_date 2019-01-29
_audit_creation_method
;
Olex2 1.2
(compiled 2018.05.29 svn.r3508 for OlexSys, GUI svn.r5506)
;
_cell_angle_alpha 72.555(7)
_cell_angle_beta 74.384(5)
_cell_angle_gamma 75.547(4)
_cell_formula_units_Z 2
_cell_length_a 8.7165(15)
_cell_length_b 14.056(3)
_cell_length_c 14.557(3)
_cell_measurement_reflns_used 4458
_cell_measurement_temperature 100(2)
_cell_measurement_theta_max 25.11
_cell_measurement_theta_min 2.41
_cell_volume 1610.8(6)
_computing_cell_refinement 'SAINT v8.37A (Bruker, 2015)'
_computing_data_reduction 'SAINT v8.37A (Bruker, 2015)'
_computing_molecular_graphics 'Olex2 (Dolomanov et al., 2009)'
_computing_publication_material 'Olex2 (Dolomanov et al., 2009)'
_computing_structure_refinement 'XL (Sheldrick, 2008)'
_computing_structure_solution 'XT (Sheldrick, 2015)'
_diffrn_ambient_temperature 100(2)
_diffrn_detector 'Bruker APEX2 area detector'
_diffrn_detector_area_resol_mean 7.9
_diffrn_detector_type 'CCD area detector'
_diffrn_measured_fraction_theta_full 1.000
_diffrn_measured_fraction_theta_max 0.983
_diffrn_measurement_device 'three-circle diffractometer'
_diffrn_measurement_device_type 'Bruker SMART APEX2 area detector'
_diffrn_measurement_method '\w and \f scans'
_diffrn_radiation_monochromator 'mirror optics'
_diffrn_radiation_probe x-ray
_diffrn_radiation_type MoK\a
_diffrn_radiation_wavelength 0.71073
_diffrn_reflns_av_R_equivalents 0.0771
_diffrn_reflns_av_unetI/netI 0.0711
_diffrn_reflns_Laue_measured_fraction_full 1.000
_diffrn_reflns_Laue_measured_fraction_max 0.983
_diffrn_reflns_limit_h_max 10
_diffrn_reflns_limit_h_min -10
_diffrn_reflns_limit_k_max 16
_diffrn_reflns_limit_k_min -16
_diffrn_reflns_limit_l_max 17
_diffrn_reflns_limit_l_min -17
_diffrn_reflns_number 35315
_diffrn_reflns_point_group_measured_fraction_full 1.000
_diffrn_reflns_point_group_measured_fraction_max 0.983
_diffrn_reflns_theta_full 25.242
_diffrn_reflns_theta_max 25.533
_diffrn_reflns_theta_min 1.500
_diffrn_source 'microfocus sealed X-ray tube'
_diffrn_source_type graphite-monochromated
_diffrn_standards_number 0
_exptl_absorpt_coefficient_mu 0.083
_exptl_absorpt_correction_T_max 0.7452
_exptl_absorpt_correction_T_min 0.6447
_exptl_absorpt_correction_type multi-scan
_exptl_absorpt_process_details
'SADABS-2016/2 (Bruker,2016/2) was used for absorption correction. wR2(int) was 0.0756 before and 0.0652 after correction. The Ratio of minimum to maximum transmission is 0.8651. The \l/2 correction factor is Not present.'
_exptl_crystal_colour orange
_exptl_crystal_colour_primary orange
_exptl_crystal_density_diffrn 1.276
_exptl_crystal_description square
_exptl_crystal_F_000 660
_exptl_crystal_size_max 0.3
_exptl_crystal_size_mid 0.18
_exptl_crystal_size_min 0.02
_refine_diff_density_max 0.640
_refine_diff_density_min -0.391
_refine_diff_density_rms 0.076
_refine_ls_extinction_method none
_refine_ls_goodness_of_fit_ref 1.046
_refine_ls_hydrogen_treatment constr
_refine_ls_matrix_type full
_refine_ls_number_parameters 467
_refine_ls_number_reflns 5921
_refine_ls_number_restraints 15
_refine_ls_restrained_S_all 1.046
_refine_ls_R_factor_all 0.1305
_refine_ls_R_factor_gt 0.0838
_refine_ls_shift/su_max 0.000
_refine_ls_shift/su_mean 0.000
_refine_ls_structure_factor_coef Fsqd
_refine_ls_weighting_details 'w=1/[\s^2^(Fo^2^)+(0.1127P)^2^+3.3518P] where P=(Fo^2^+2Fc^2^)/3'
_refine_ls_weighting_scheme calc
_refine_ls_wR_factor_gt 0.2295
_refine_ls_wR_factor_ref 0.2582
_reflns_Friedel_coverage 0.000
_reflns_number_gt 3705
_reflns_number_total 5921
_reflns_threshold_expression 'I > 2\s(I)'
_cod_data_source_file jo9b00350_si_002.cif
_cod_data_source_block dgib011x
_cod_original_cell_volume 1610.8(5)
_cod_database_code 4033683
_shelx_shelxl_version_number 2014/7
_shelx_space_group_comment
;
The symmetry employed for this shelxl refinement is uniquely defined
by the following loop, which should always be used as a source of
symmetry information in preference to the above space-group names.
They are only intended as comments.
;
_shelx_estimated_absorpt_t_max 0.998
_shelx_estimated_absorpt_t_min 0.975
_olex2_refinement_description
;
1. Fixed Uiso
 At 1.2 times of:
  All C(H) groups, All C(H,H) groups, All N(H) groups
 At 1.5 times of:
  All C(H,H,H) groups
2. Restrained distances
 C83-C82 = C33A-C32 = C33-C32
 1.2 with sigma of 0.001
3. Uiso/Uaniso restraints and constraints
O1: within 2A with sigma of 0.001 and sigma for terminal atoms of 0.002
C133: within 2A with sigma of 0.001 and sigma for terminal atoms of 0.002
C134 \\sim C13A: within 2A with sigma of 0.001 and sigma for terminal atoms of
0.002
O1 \\sim O1A: within 2A with sigma of 0.01 and sigma for terminal atoms of 0.02
4. Others
 Fixed Sof: H32(0.55) H32A(0.45) H82(0.55) H82A(0.45) O1(0.54) O2(0.54)
 C33(0.55) H33A(0.55) H33B(0.55) C83(0.55) H83A(0.55) H83B(0.55) C134(0.54)
 H13E(0.54) H13F(0.54) H13G(0.54) O1A(0.46) O2A(0.46) C13A(0.46) H13H(0.46)
 H13I(0.46) H13J(0.46) C33A(0.45) H33C(0.45) H33D(0.45) C83A(0.45) H83C(0.45)
 H83D(0.45)
5.a Secondary CH2 refined with riding coordinates:
 C31(H31A,H31B), C81(H81A,H81B), C131(H13A,H13B), C132(H13C,H13D), C171(H17A,
 H17B), C172(H17C,H17D)
5.b Aromatic/amide H refined with riding coordinates:
 N21(H21), N23(H23), C5(H5), C10(H10), C15(H15), C20(H20), C32(H32), C32(H32A),
  C82(H82), C82(H82A)
5.c X=CH2 refined with riding coordinates:
 C33(H33A,H33B), C83(H83A,H83B), C33A(H33C,H33D), C83A(H83C,H83D)
5.d Idealised Me refined as rotating group:
 C21(H21A,H21B,H21C), C71(H71A,H71B,H71C), C121(H12A,H12B,H12C), C174(H17E,
 H17F,H17G), C181(H18A,H18B,H18C), C134(H13E,H13F,H13G), C13A(H13H,H13I,H13J)
;
_olex2_submission_special_instructions 'No special instructions were received'

loop_
_space_group_symop_operation_xyz
'x, y, z'
'-x, -y, -z'

loop_
_atom_site_label
_atom_site_type_symbol
_atom_site_fract_x
_atom_site_fract_y
_atom_site_fract_z
_atom_site_U_iso_or_equiv
_atom_site_adp_type
_atom_site_occupancy
_atom_site_site_symmetry_order
_atom_site_calc_flag
_atom_site_refinement_flags_posn
_atom_site_refinement_flags_adp
_atom_site_refinement_flags_occupancy
_atom_site_disorder_assembly
_atom_site_disorder_group
O3 O -0.1712(4) 1.0696(2) 0.5338(3) 0.0491(9) Uani 1 1 d . . . . .
O4 O -0.2643(4) 0.9890(3) 0.4533(3) 0.0527(9) Uani 1 1 d . . . . .
N21 N 0.1175(4) 0.4137(2) 0.8977(2) 0.0278(8) Uani 1 1 d . . . . .
H21 H 0.1785 0.4416 0.8421 0.033 Uiso 1 1 calc R . . . .
N22 N 0.4651(4) 0.3950(2) 0.8132(2) 0.0279(8) Uani 1 1 d . . . . .
N23 N 0.4133(4) 0.5533(2) 0.6380(2) 0.0268(8) Uani 1 1 d . . . . .
H23 H 0.3525 0.5259 0.6940 0.032 Uiso 1 1 calc R . . . .
N24 N 0.0660(4) 0.5738(2) 0.7232(2) 0.0260(8) Uani 1 1 d . . . . .
C1 C -0.0482(5) 0.4391(3) 0.9227(3) 0.0280(9) Uani 1 1 d . . . . .
C2 C -0.1001(5) 0.3760(3) 1.0199(3) 0.0296(9) Uani 1 1 d . . . . .
C3 C 0.0350(5) 0.3141(3) 1.0499(3) 0.0299(9) Uani 1 1 d . . . . .
C4 C 0.1741(5) 0.3383(3) 0.9723(3) 0.0279(9) Uani 1 1 d . . . . .
C5 C 0.3349(5) 0.2957(3) 0.9724(3) 0.0313(10) Uani 1 1 d . . . . .
H5 H 0.3562 0.2436 1.0291 0.038 Uiso 1 1 calc R . . . .
C6 C 0.4699(5) 0.3202(3) 0.8992(3) 0.0292(9) Uani 1 1 d . . . . .
C7 C 0.6367(5) 0.2692(3) 0.9039(3) 0.0310(10) Uani 1 1 d . . . . .
C8 C 0.7329(5) 0.3139(3) 0.8201(3) 0.0272(9) Uani 1 1 d . . . . .
C9 C 0.6240(5) 0.3917(3) 0.7637(3) 0.0267(9) Uani 1 1 d . . . . .
C10 C 0.6746(5) 0.4530(3) 0.6702(3) 0.0262(9) Uani 1 1 d . . . . .
H10 H 0.7879 0.4431 0.6434 0.031 Uiso 1 1 calc R . . . .
C11 C 0.5783(5) 0.5265(3) 0.6123(3) 0.0269(9) Uani 1 1 d . . . . .
C12 C 0.6303(5) 0.5888(3) 0.5149(3) 0.0255(9) Uani 1 1 d . . . . .
C13 C 0.4949(5) 0.6509(3) 0.4855(3) 0.0263(9) Uani 1 1 d . . . . .
C14 C 0.3564(5) 0.6295(3) 0.5636(3) 0.0269(9) Uani 1 1 d . . . . .
C15 C 0.1963(5) 0.6748(3) 0.5656(3) 0.0250(9) Uani 1 1 d . . . . .
H15 H 0.1752 0.7292 0.5105 0.030 Uiso 1 1 calc R . . . .
C16 C 0.0610(5) 0.6500(3) 0.6393(3) 0.0264(9) Uani 1 1 d . . . . .
C17 C -0.1058(5) 0.7019(3) 0.6353(3) 0.0275(9) Uani 1 1 d . . . . .
C18 C -0.2007(5) 0.6542(3) 0.7179(3) 0.0282(9) Uani 1 1 d . . . . .
C19 C -0.0925(5) 0.5750(3) 0.7722(3) 0.0256(9) Uani 1 1 d . . . . .
C20 C -0.1441(5) 0.5119(3) 0.8651(3) 0.0275(9) Uani 1 1 d . . . . .
H20 H -0.2576 0.5206 0.8910 0.033 Uiso 1 1 calc R . . . .
C21 C -0.2734(5) 0.3841(3) 1.0752(3) 0.0350(10) Uani 1 1 d . . . . .
H21A H -0.3113 0.4508 1.0899 0.053 Uiso 1 1 calc GR . . . .
H21B H -0.2811 0.3309 1.1369 0.053 Uiso 1 1 calc GR . . . .
H21C H -0.3407 0.3759 1.0349 0.053 Uiso 1 1 calc GR . . . .
C31 C 0.0460(6) 0.2357(3) 1.1448(3) 0.0353(10) Uani 1 1 d . . . . .
H31A H -0.0522 0.2516 1.1948 0.042 Uiso 1 1 calc R . . . .
H31B H 0.1405 0.2405 1.1675 0.042 Uiso 1 1 calc R . . . .
C32 C 0.0625(6) 0.1275(3) 1.1396(3) 0.0379(11) Uani 1 1 d D . . . .
H32 H 0.0657 0.0780 1.2004 0.045 Uiso 0.55 1 calc R . P A 1
H32A H -0.0230 0.1092 1.1235 0.045 Uiso 0.45 1 calc R . P B 2
C71 C 0.6865(6) 0.1817(3) 0.9853(3) 0.0417(12) Uani 1 1 d . . . . .
H71A H 0.6705 0.1189 0.9762 0.063 Uiso 1 1 calc GR . . . .
H71B H 0.6206 0.1925 1.0487 0.063 Uiso 1 1 calc GR . . . .
H71C H 0.8012 0.1765 0.9844 0.063 Uiso 1 1 calc GR . . . .
C81 C 0.9128(5) 0.2877(3) 0.7870(3) 0.0314(10) Uani 1 1 d . . . . .
H81A H 0.9626 0.2615 0.8455 0.038 Uiso 1 1 calc R . . . .
H81B H 0.9547 0.3499 0.7466 0.038 Uiso 1 1 calc R . . . .
C82 C 0.9628(6) 0.2092(4) 0.7275(4) 0.0434(12) Uani 1 1 d D . . . .
H82 H 1.0711 0.2026 0.6904 0.052 Uiso 0.55 1 calc R . P C 1
H82A H 0.9181 0.2267 0.6706 0.052 Uiso 0.45 1 calc R . P D 2
C121 C 0.8016(5) 0.5820(3) 0.4587(3) 0.0316(10) Uani 1 1 d . . . . .
H12A H 0.8621 0.6118 0.4873 0.047 Uiso 1 1 calc GR . . . .
H12B H 0.8038 0.6190 0.3897 0.047 Uiso 1 1 calc GR . . . .
H12C H 0.8513 0.5107 0.4621 0.047 Uiso 1 1 calc GR . . . .
C131 C 0.4890(5) 0.7268(3) 0.3877(3) 0.0292(9) Uani 1 1 d . . . . .
H13A H 0.3762 0.7458 0.3781 0.035 Uiso 1 1 calc R . . . .
H13B H 0.5567 0.6952 0.3343 0.035 Uiso 1 1 calc R . . . .
C132 C 0.5499(6) 0.8233(3) 0.3809(3) 0.0364(10) Uani 1 1 d . . . . .
H13C H 0.4803 0.8554 0.4336 0.044 Uiso 1 1 calc R . . . .
H13D H 0.6614 0.8037 0.3927 0.044 Uiso 1 1 calc R . . . .
C133 C 0.5499(7) 0.8996(4) 0.2836(4) 0.0472(13) Uani 1 1 d . U . . .
C171 C -0.1566(5) 0.7955(3) 0.5599(3) 0.0319(10) Uani 1 1 d . . . . .
H17A H -0.2610 0.7929 0.5468 0.038 Uiso 1 1 calc R . . . .
H17B H -0.0745 0.7991 0.4975 0.038 Uiso 1 1 calc R . . . .
C172 C -0.1753(6) 0.8912(3) 0.5970(3) 0.0377(11) Uani 1 1 d . . . . .
H17C H -0.2673 0.8899 0.6544 0.045 Uiso 1 1 calc R . . . .
H17D H -0.0765 0.8854 0.6210 0.045 Uiso 1 1 calc R . . . .
C173 C -0.2018(5) 0.9918(4) 0.5266(4) 0.0405(11) Uani 1 1 d . . . . .
C174 C -0.2914(7) 1.0867(4) 0.3797(4) 0.0552(14) Uani 1 1 d . . . . .
H17E H -0.3440 1.0788 0.3315 0.083 Uiso 1 1 calc GR . . . .
H17F H -0.1871 1.1076 0.3460 0.083 Uiso 1 1 calc GR . . . .
H17G H -0.3610 1.1383 0.4128 0.083 Uiso 1 1 calc GR . . . .
C181 C -0.3818(5) 0.6788(3) 0.7514(3) 0.0345(10) Uani 1 1 d . . . . .
H18A H -0.4255 0.6159 0.7761 0.052 Uiso 1 1 calc GR . . . .
H18B H -0.4295 0.7226 0.6958 0.052 Uiso 1 1 calc GR . . . .
H18C H -0.4083 0.7140 0.8040 0.052 Uiso 1 1 calc GR . . . .
O1 O 0.5213(19) 0.9892(18) 0.267(2) 0.041(3) Uani 0.54 1 d . U P E 1
O2 O 0.5539(10) 0.8636(5) 0.2124(4) 0.0414(15) Uani 0.54 1 d . . P E 1
C33 C 0.0720(12) 0.0943(6) 1.0708(5) 0.053(2) Uani 0.55 1 d D . P F 1
H33A H 0.0696 0.1390 1.0074 0.063 Uiso 0.55 1 calc R . P F 1
H33B H 0.0819 0.0234 1.0798 0.063 Uiso 0.55 1 calc R . P F 1
C83 C 0.8824(9) 0.1542(5) 0.7213(6) 0.043(2) Uani 0.55 1 d D . P G 1
H83A H 0.7732 0.1572 0.7567 0.052 Uiso 0.55 1 calc R . P G 1
H83B H 0.9281 0.1077 0.6811 0.052 Uiso 0.55 1 calc R . P G 1
C134 C 0.5462(14) 0.9383(7) 0.1176(6) 0.050(2) Uani 0.54 1 d . U P E 1
H13E H 0.5747 0.9030 0.0649 0.076 Uiso 0.54 1 calc GR . P E 1
H13F H 0.6225 0.9838 0.1048 0.076 Uiso 0.54 1 calc GR . P E 1
H13G H 0.4360 0.9780 0.1199 0.076 Uiso 0.54 1 calc GR . P E 1
O1A O 0.491(3) 0.991(3) 0.275(3) 0.083(7) Uani 0.46 1 d . U P E 2
O2A O 0.6653(11) 0.8478(5) 0.2111(5) 0.0380(17) Uani 0.46 1 d . . P E 2
C13A C 0.7005(16) 0.9119(8) 0.1113(7) 0.049(2) Uani 0.46 1 d . U P E 2
H13H H 0.7761 0.8714 0.0680 0.074 Uiso 0.46 1 calc GR . P E 2
H13I H 0.7493 0.9675 0.1118 0.074 Uiso 0.46 1 calc GR . P E 2
H13J H 0.5997 0.9400 0.0872 0.074 Uiso 0.46 1 calc GR . P E 2
C33A C 0.1799(9) 0.0641(7) 1.1551(8) 0.046(3) Uani 0.45 1 d D . P F 2
H33C H 0.2665 0.0812 1.1713 0.055 Uiso 0.45 1 calc R . P F 2
H33D H 0.1862 -0.0030 1.1512 0.055 Uiso 0.45 1 calc R . P F 2
C83A C 1.0512(14) 0.1275(8) 0.7418(10) 0.056(3) Uani 0.45 1 d . . P G 2
H83C H 1.1004 0.1048 0.7973 0.067 Uiso 0.45 1 calc R . P G 2
H83D H 1.0717 0.0858 0.6975 0.067 Uiso 0.45 1 calc R . P G 2

loop_
_atom_site_aniso_label
_atom_site_aniso_U_11
_atom_site_aniso_U_22
_atom_site_aniso_U_33
_atom_site_aniso_U_23
_atom_site_aniso_U_13
_atom_site_aniso_U_12
O3 0.053(2) 0.0342(19) 0.055(2) -0.0063(16) -0.0100(17) -0.0055(16)
O4 0.056(2) 0.056(2) 0.041(2) 0.0010(17) -0.0215(17) -0.0064(17)
N21 0.0305(19) 0.0249(18) 0.0207(17) -0.0031(14) 0.0050(14) -0.0066(14)
N22 0.0317(19) 0.0226(17) 0.0225(17) -0.0041(14) 0.0039(14) -0.0048(14)
N23 0.0276(18) 0.0238(17) 0.0209(17) -0.0051(14) 0.0062(14) -0.0032(14)
N24 0.0266(18) 0.0200(17) 0.0269(18) -0.0068(15) 0.0029(14) -0.0042(13)
C1 0.032(2) 0.023(2) 0.025(2) -0.0096(17) 0.0043(17) -0.0062(17)
C2 0.035(2) 0.029(2) 0.021(2) -0.0078(18) 0.0063(17) -0.0107(18)
C3 0.039(2) 0.026(2) 0.020(2) -0.0052(17) 0.0050(18) -0.0102(18)
C4 0.032(2) 0.022(2) 0.023(2) -0.0052(17) 0.0034(17) -0.0051(17)
C5 0.042(3) 0.022(2) 0.022(2) -0.0029(17) 0.0024(18) -0.0052(18)
C6 0.034(2) 0.025(2) 0.024(2) -0.0050(17) 0.0012(17) -0.0045(17)
C7 0.034(2) 0.020(2) 0.030(2) -0.0023(17) -0.0032(18) 0.0016(17)
C8 0.029(2) 0.022(2) 0.025(2) -0.0061(17) -0.0003(17) -0.0009(16)
C9 0.030(2) 0.022(2) 0.025(2) -0.0089(17) 0.0005(17) -0.0024(16)
C10 0.027(2) 0.022(2) 0.024(2) -0.0060(17) 0.0018(17) -0.0020(16)
C11 0.026(2) 0.024(2) 0.027(2) -0.0065(17) 0.0007(17) -0.0045(16)
C12 0.027(2) 0.027(2) 0.0191(19) -0.0062(17) 0.0047(16) -0.0071(16)
C13 0.027(2) 0.026(2) 0.021(2) -0.0055(17) 0.0042(16) -0.0070(17)
C14 0.032(2) 0.025(2) 0.019(2) -0.0023(16) 0.0014(16) -0.0064(17)
C15 0.027(2) 0.023(2) 0.022(2) -0.0035(16) -0.0003(16) -0.0045(16)
C16 0.030(2) 0.023(2) 0.024(2) -0.0074(17) -0.0013(17) -0.0020(16)
C17 0.027(2) 0.026(2) 0.029(2) -0.0099(18) -0.0031(17) -0.0021(16)
C18 0.029(2) 0.026(2) 0.028(2) -0.0121(18) 0.0000(17) -0.0030(17)
C19 0.025(2) 0.025(2) 0.024(2) -0.0089(17) 0.0039(16) -0.0051(16)
C20 0.026(2) 0.026(2) 0.026(2) -0.0080(18) 0.0054(17) -0.0064(17)
C21 0.033(2) 0.039(2) 0.026(2) -0.0058(19) 0.0096(18) -0.0138(19)
C31 0.044(3) 0.030(2) 0.025(2) -0.0046(18) 0.0043(19) -0.0107(19)
C32 0.044(3) 0.029(2) 0.031(2) -0.003(2) 0.001(2) -0.006(2)
C71 0.047(3) 0.026(2) 0.035(3) 0.001(2) 0.003(2) 0.000(2)
C81 0.033(2) 0.024(2) 0.030(2) -0.0033(18) -0.0009(18) -0.0028(17)
C82 0.036(3) 0.049(3) 0.042(3) -0.020(2) 0.009(2) -0.011(2)
C121 0.029(2) 0.032(2) 0.025(2) -0.0047(18) 0.0069(17) -0.0063(18)
C131 0.028(2) 0.031(2) 0.021(2) -0.0007(17) 0.0010(17) -0.0062(17)
C132 0.046(3) 0.029(2) 0.032(2) -0.0045(19) -0.008(2) -0.0062(19)
C133 0.072(4) 0.032(3) 0.040(3) 0.000(2) -0.018(3) -0.018(2)
C171 0.025(2) 0.037(2) 0.026(2) -0.0016(19) -0.0028(17) -0.0030(18)
C172 0.036(2) 0.030(2) 0.041(3) -0.002(2) -0.006(2) -0.0043(19)
C173 0.030(2) 0.043(3) 0.043(3) -0.007(2) -0.006(2) -0.003(2)
C174 0.056(3) 0.057(3) 0.043(3) -0.002(3) -0.015(3) 0.001(3)
C181 0.028(2) 0.037(2) 0.033(2) -0.009(2) 0.0020(18) -0.0045(18)
O1 0.029(4) 0.024(5) 0.062(7) 0.002(5) -0.014(4) -0.003(3)
O2 0.070(5) 0.027(3) 0.021(3) 0.002(2) -0.005(3) -0.014(3)
C33 0.074(7) 0.020(4) 0.056(6) -0.006(4) -0.009(5) -0.003(4)
C83 0.061(6) 0.025(4) 0.031(4) -0.003(4) 0.001(4) -0.002(4)
C134 0.079(5) 0.038(4) 0.021(3) 0.007(3) 0.001(4) -0.016(4)
O1A 0.116(15) 0.037(8) 0.068(9) 0.011(7) -0.009(12) -0.005(11)
O2A 0.049(5) 0.029(4) 0.029(4) -0.001(3) -0.004(4) -0.008(4)
C13A 0.078(5) 0.037(4) 0.021(3) 0.007(3) 0.000(4) -0.017(4)
C33A 0.051(7) 0.039(6) 0.043(6) -0.003(5) -0.008(5) -0.010(5)
C83A 0.048(7) 0.037(6) 0.067(8) -0.021(6) 0.012(6) 0.005(5)

loop_
_atom_type_symbol
_atom_type_description
_atom_type_scat_dispersion_real
_atom_type_scat_dispersion_imag
_atom_type_scat_source
C C 0.0033 0.0016 'International Tables Vol C Tables 4.2.6.8 and 6.1.1.4'
H H 0.0000 0.0000 'International Tables Vol C Tables 4.2.6.8 and 6.1.1.4'
N N 0.0061 0.0033 'International Tables Vol C Tables 4.2.6.8 and 6.1.1.4'
O O 0.0106 0.0060 'International Tables Vol C Tables 4.2.6.8 and 6.1.1.4'

loop_
_geom_angle_atom_site_label_1
_geom_angle_atom_site_label_2
_geom_angle_atom_site_label_3
_geom_angle
C173 O4 C174 114.9(4)
C1 N21 H21 125.0
C4 N21 H21 125.0
C4 N21 C1 110.0(3)
C9 N22 C6 105.1(3)
C11 N23 H23 125.0
C11 N23 C14 110.1(3)
C14 N23 H23 125.0
C16 N24 C19 105.3(3)
N21 C1 C2 107.3(4)
N21 C1 C20 125.4(4)
C20 C1 C2 127.3(4)
C1 C2 C21 123.6(4)
C3 C2 C1 107.8(4)
C3 C2 C21 128.5(4)
C2 C3 C4 107.5(4)
C2 C3 C31 128.6(4)
C4 C3 C31 123.9(4)
N21 C4 C3 107.4(3)
N21 C4 C5 125.4(4)
C5 C4 C3 127.1(4)
C4 C5 H5 116.2
C4 C5 C6 127.6(4)
C6 C5 H5 116.2
N22 C6 C5 125.1(4)
N22 C6 C7 110.7(3)
C5 C6 C7 124.2(4)
C6 C7 C71 125.2(4)
C8 C7 C6 106.9(4)
C8 C7 C71 127.9(4)
C7 C8 C9 106.0(3)
C7 C8 C81 128.4(4)
C9 C8 C81 125.6(4)
N22 C9 C8 111.4(3)
N22 C9 C10 124.3(4)
C10 C9 C8 124.3(4)
C9 C10 H10 116.4
C11 C10 C9 127.2(4)
C11 C10 H10 116.4
N23 C11 C10 125.3(4)
N23 C11 C12 107.4(3)
C10 C11 C12 127.3(4)
C11 C12 C121 124.6(4)
C13 C12 C11 107.4(3)
C13 C12 C121 128.0(4)
C12 C13 C14 108.2(3)
C12 C13 C131 126.4(4)
C14 C13 C131 125.4(4)
N23 C14 C13 107.0(3)
N23 C14 C15 125.3(3)
C15 C14 C13 127.8(4)
C14 C15 H15 116.2
C14 C15 C16 127.6(4)
C16 C15 H15 116.2
N24 C16 C15 125.0(4)
N24 C16 C17 110.9(3)
C15 C16 C17 124.1(4)
C16 C17 C171 125.9(4)
C18 C17 C16 106.3(4)
C18 C17 C171 127.6(4)
C17 C18 C19 106.5(3)
C17 C18 C181 128.2(4)
C19 C18 C181 125.3(4)
N24 C19 C18 111.1(3)
N24 C19 C20 124.9(4)
C20 C19 C18 123.9(4)
C1 C20 C19 127.0(4)
C1 C20 H20 116.5
C19 C20 H20 116.5
C2 C21 H21A 109.5
C2 C21 H21B 109.5
C2 C21 H21C 109.5
H21A C21 H21B 109.5
H21A C21 H21C 109.5
H21B C21 H21C 109.5
C3 C31 H31A 108.5
C3 C31 H31B 108.5
C3 C31 C32 114.9(4)
H31A C31 H31B 107.5
C32 C31 H31A 108.5
C32 C31 H31B 108.5
C31 C32 H32 114.9
C31 C32 H32A 118.9
C33 C32 C31 130.3(6)
C33 C32 H32 114.9
C33A C32 C31 122.2(7)
C33A C32 H32A 118.9
C7 C71 H71A 109.5
C7 C71 H71B 109.5
C7 C71 H71C 109.5
H71A C71 H71B 109.5
H71A C71 H71C 109.5
H71B C71 H71C 109.5
C8 C81 H81A 109.1
C8 C81 H81B 109.1
C8 C81 C82 112.5(4)
H81A C81 H81B 107.8
C82 C81 H81A 109.1
C82 C81 H81B 109.1
C81 C82 H82 116.0
C81 C82 H82A 115.3
C83 C82 C81 128.0(6)
C83 C82 H82 116.0
C83A C82 C81 129.4(8)
C83A C82 H82A 115.3
C12 C121 H12A 109.5
C12 C121 H12B 109.5
C12 C121 H12C 109.5
H12A C121 H12B 109.5
H12A C121 H12C 109.5
H12B C121 H12C 109.5
C13 C131 H13A 109.2
C13 C131 H13B 109.2
C13 C131 C132 112.1(3)
H13A C131 H13B 107.9
C132 C131 H13A 109.2
C132 C131 H13B 109.2
C131 C132 H13C 108.8
C131 C132 H13D 108.8
H13C C132 H13D 107.7
C133 C132 C131 113.7(4)
C133 C132 H13C 108.8
C133 C132 H13D 108.8
O1 C133 C132 128.7(14)
O1 C133 O2 115.2(13)
O2 C133 C132 114.9(5)
O1A C133 C132 123.9(19)
O1A C133 O2A 129.5(18)
O2A C133 C132 104.9(5)
C17 C171 H17A 109.6
C17 C171 H17B 109.6
C17 C171 C172 110.2(3)
H17A C171 H17B 108.1
C172 C171 H17A 109.6
C172 C171 H17B 109.6
C171 C172 H17C 107.8
C171 C172 H17D 107.8
H17C C172 H17D 107.2
C173 C172 C171 117.9(4)
C173 C172 H17C 107.8
C173 C172 H17D 107.8
O3 C173 O4 123.1(4)
O3 C173 C172 124.7(4)
O4 C173 C172 112.3(4)
O4 C174 H17E 109.5
O4 C174 H17F 109.5
O4 C174 H17G 109.5
H17E C174 H17F 109.5
H17E C174 H17G 109.5
H17F C174 H17G 109.5
C18 C181 H18A 109.5
C18 C181 H18B 109.5
C18 C181 H18C 109.5
H18A C181 H18B 109.5
H18A C181 H18C 109.5
H18B C181 H18C 109.5
C133 O2 C134 115.5(6)
C32 C33 H33A 120.0
C32 C33 H33B 120.0
H33A C33 H33B 120.0
C82 C83 H83A 120.0
C82 C83 H83B 120.0
H83A C83 H83B 120.0
O2 C134 H13E 109.5
O2 C134 H13F 109.5
O2 C134 H13G 109.5
H13E C134 H13F 109.5
H13E C134 H13G 109.5
H13F C134 H13G 109.5
C13A O2A C133 114.9(7)
O2A C13A H13H 109.5
O2A C13A H13I 109.5
O2A C13A H13J 109.5
H13H C13A H13I 109.5
H13H C13A H13J 109.5
H13I C13A H13J 109.5
C32 C33A H33C 120.0
C32 C33A H33D 120.0
H33C C33A H33D 120.0
C82 C83A H83C 120.0
C82 C83A H83D 120.0
H83C C83A H83D 120.0

loop_
_geom_bond_atom_site_label_1
_geom_bond_atom_site_label_2
_geom_bond_distance
O3 C173 1.228(6)
O4 C173 1.336(6)
O4 C174 1.477(6)
N21 H21 0.8800
N21 C1 1.372(5)
N21 C4 1.371(5)
N22 C6 1.376(5)
N22 C9 1.375(5)
N23 H23 0.8800
N23 C11 1.370(5)
N23 C14 1.376(5)
N24 C16 1.365(5)
N24 C19 1.372(5)
C1 C2 1.448(6)
C1 C20 1.373(6)
C2 C3 1.368(6)
C2 C21 1.502(6)
C3 C4 1.450(5)
C3 C31 1.495(6)
C4 C5 1.381(6)
C5 H5 0.9500
C5 C6 1.395(6)
C6 C7 1.462(6)
C7 C8 1.356(6)
C7 C71 1.498(6)
C8 C9 1.460(6)
C8 C81 1.496(6)
C9 C10 1.398(6)
C10 H10 0.9500
C10 C11 1.381(6)
C11 C12 1.446(5)
C12 C13 1.368(6)
C12 C121 1.491(5)
C13 C14 1.441(5)
C13 C131 1.506(6)
C14 C15 1.379(6)
C15 H15 0.9500
C15 C16 1.401(5)
C16 C17 1.463(6)
C17 C18 1.355(6)
C17 C171 1.496(6)
C18 C19 1.450(6)
C18 C181 1.504(6)
C19 C20 1.404(6)
C20 H20 0.9500
C21 H21A 0.9800
C21 H21B 0.9800
C21 H21C 0.9800
C31 H31A 0.9900
C31 H31B 0.9900
C31 C32 1.514(6)
C32 H32 0.9500
C32 H32A 0.9500
C32 C33 1.2008(11)
C32 C33A 1.2005(11)
C71 H71A 0.9800
C71 H71B 0.9800
C71 H71C 0.9800
C81 H81A 0.9900
C81 H81B 0.9900
C81 C82 1.513(6)
C82 H82 0.9500
C82 H82A 0.9500
C82 C83 1.2008(11)
C82 C83A 1.207(12)
C121 H12A 0.9800
C121 H12B 0.9800
C121 H12C 0.9800
C131 H13A 0.9900
C131 H13B 0.9900
C131 C132 1.543(6)
C132 H13C 0.9900
C132 H13D 0.9900
C132 C133 1.498(6)
C133 O1 1.18(2)
C133 O2 1.272(8)
C133 O1A 1.24(3)
C133 O2A 1.477(9)
C171 H17A 0.9900
C171 H17B 0.9900
C171 C172 1.551(6)
C172 H17C 0.9900
C172 H17D 0.9900
C172 C173 1.483(6)
C174 H17E 0.9800
C174 H17F 0.9800
C174 H17G 0.9800
C181 H18A 0.9800
C181 H18B 0.9800
C181 H18C 0.9800
O2 C134 1.469(10)
C33 H33A 0.9500
C33 H33B 0.9500
C83 H83A 0.9500
C83 H83B 0.9500
C134 H13E 0.9800
C134 H13F 0.9800
C134 H13G 0.9800
O2A C13A 1.459(12)
C13A H13H 0.9800
C13A H13I 0.9800
C13A H13J 0.9800
C33A H33C 0.9500
C33A H33D 0.9500
C83A H83C 0.9500
C83A H83D 0.9500

loop_
_geom_hbond_atom_site_label_D
_geom_hbond_atom_site_label_H
_geom_hbond_atom_site_label_A
_geom_hbond_distance_DH
_geom_hbond_distance_HA
_geom_hbond_distance_DA
_geom_hbond_angle_DHA
_geom_hbond_site_symmetry_A
N21 H21 N22 0.88 2.37 2.925(5) 121.0 .
N21 H21 N24 0.88 2.34 2.899(5) 121.4 .
N23 H23 N22 0.88 2.34 2.893(5) 121.3 .
N23 H23 N24 0.88 2.37 2.922(5) 120.8 .
C172 H17C O1A 0.99 2.45 3.26(3) 138.8 2_576
C174 H17E O1 0.98 2.43 3.34(2) 154.5 1_455
C174 H17E O1A 0.98 2.53 3.44(3) 153.4 1_455

loop_
_geom_torsion_atom_site_label_1
_geom_torsion_atom_site_label_2
_geom_torsion_atom_site_label_3
_geom_torsion_atom_site_label_4
_geom_torsion
N21 C1 C2 C3 -0.6(4)
N21 C1 C2 C21 177.3(4)
N21 C1 C20 C19 -1.5(7)
N21 C4 C5 C6 0.5(7)
N22 C6 C7 C8 0.2(5)
N22 C6 C7 C71 -177.8(4)
N22 C9 C10 C11 0.6(7)
N23 C11 C12 C13 0.0(4)
N23 C11 C12 C121 -178.7(4)
N23 C14 C15 C16 -3.5(7)
N24 C16 C17 C18 -0.9(4)
N24 C16 C17 C171 173.4(4)
N24 C19 C20 C1 -0.1(7)
C1 N21 C4 C3 0.0(4)
C1 N21 C4 C5 -178.9(4)
C1 C2 C3 C4 0.6(5)
C1 C2 C3 C31 179.6(4)
C2 C1 C20 C19 177.9(4)
C2 C3 C4 N21 -0.4(4)
C2 C3 C4 C5 178.5(4)
C2 C3 C31 C32 99.8(5)
C3 C4 C5 C6 -178.3(4)
C3 C31 C32 C33 2.1(9)
C3 C31 C32 C33A 117.2(8)
C4 N21 C1 C2 0.4(4)
C4 N21 C1 C20 179.8(4)
C4 C3 C31 C32 -81.3(5)
C4 C5 C6 N22 1.8(7)
C4 C5 C6 C7 -178.1(4)
C5 C6 C7 C8 -179.8(4)
C5 C6 C7 C71 2.2(7)
C6 N22 C9 C8 -0.8(4)
C6 N22 C9 C10 177.6(4)
C6 C7 C8 C9 -0.6(4)
C6 C7 C8 C81 -177.7(4)
C7 C8 C9 N22 0.9(5)
C7 C8 C9 C10 -177.4(4)
C7 C8 C81 C82 89.2(5)
C8 C9 C10 C11 178.8(4)
C8 C81 C82 C83 -15.9(8)
C8 C81 C82 C83A -123.0(9)
C9 N22 C6 C5 -179.6(4)
C9 N22 C6 C7 0.4(4)
C9 C8 C81 C82 -87.3(5)
C9 C10 C11 N23 1.1(7)
C9 C10 C11 C12 -178.9(4)
C10 C11 C12 C13 -179.9(4)
C10 C11 C12 C121 1.3(6)
C11 N23 C14 C13 0.8(4)
C11 N23 C14 C15 -179.5(4)
C11 C12 C13 C14 0.4(4)
C11 C12 C13 C131 -178.1(4)
C12 C13 C14 N23 -0.7(4)
C12 C13 C14 C15 179.6(4)
C12 C13 C131 C132 -75.9(5)
C13 C14 C15 C16 176.2(4)
C13 C131 C132 C133 178.5(4)
C14 N23 C11 C10 179.5(4)
C14 N23 C11 C12 -0.5(4)
C14 C13 C131 C132 105.9(5)
C14 C15 C16 N24 -0.9(7)
C14 C15 C16 C17 -179.7(4)
C15 C16 C17 C18 178.1(4)
C15 C16 C17 C171 -7.7(6)
C16 N24 C19 C18 0.0(4)
C16 N24 C19 C20 -176.9(4)
C16 C17 C18 C19 0.8(4)
C16 C17 C18 C181 178.4(4)
C16 C17 C171 C172 -93.2(5)
C17 C18 C19 N24 -0.5(4)
C17 C18 C19 C20 176.4(4)
C17 C171 C172 C173 171.3(4)
C18 C17 C171 C172 79.8(5)
C18 C19 C20 C1 -176.5(4)
C19 N24 C16 C15 -178.4(4)
C19 N24 C16 C17 0.5(4)
C20 C1 C2 C3 179.9(4)
C20 C1 C2 C21 -2.2(7)
C21 C2 C3 C4 -177.1(4)
C21 C2 C3 C31 1.9(7)
C31 C3 C4 N21 -179.5(4)
C31 C3 C4 C5 -0.6(7)
C71 C7 C8 C9 177.3(4)
C71 C7 C8 C81 0.2(7)
C81 C8 C9 N22 178.1(4)
C81 C8 C9 C10 -0.3(6)
C121 C12 C13 C14 179.1(4)
C121 C12 C13 C131 0.6(7)
C131 C13 C14 N23 177.8(4)
C131 C13 C14 C15 -1.9(7)
C131 C132 C133 O1 144.4(10)
C131 C132 C133 O2 -22.5(7)
C131 C132 C133 O1A 131.2(16)
C131 C132 C133 O2A -62.7(6)
C132 C133 O2 C134 177.2(7)
C132 C133 O2A C13A -173.0(8)
C171 C17 C18 C19 -173.3(4)
C171 C17 C18 C181 4.3(7)
C171 C172 C173 O3 -157.1(4)
C171 C172 C173 O4 23.1(6)
C174 O4 C173 O3 1.1(6)
C174 O4 C173 C172 -179.1(4)
C181 C18 C19 N24 -178.2(4)
C181 C18 C19 C20 -1.4(6)
O1 C133 O2 C134 8.5(13)
O1A C133 O2A C13A -8(2)
